data_7719390
loop_
_publ_author_name
'Kelly, Conor T.'
'Cuza, Emmelyne'
'Pasquetti, Eoin'
'Quinn, Niall'
'Griffin, Michael'
'Nockemann, Peter'
'M&#xfc;ller-Bunz, Helge'
'Bruno-Colmenarez, Julia'
'Felton, Solveig'
'Lada, Zoi G.'
'Morgan, Grace G.'

_publ_section_title
;
 Symmetric and asymmetric ligands for Fe<sup>III</sup> spin crossover -
 the influence of the <i>C</i><sub>2</sub> axis.
;
_journal_issue 38
_journal_name_full 'Dalton transactions (Cambridge, England : 2003)'
_journal_page_first 14522
_journal_page_last 14532
_journal_paper_doi 10.1039/d5dt01833a
_journal_volume 54
_journal_year 2025
_chemical_formula_moiety 'C21 H22 Br4 Fe N4 O2, Cl O4'
_chemical_formula_sum 'C21 H22 Br4 Cl Fe N4 O6'
_chemical_formula_weight 837.36
_space_group_crystal_system monoclinic
_space_group_IT_number 14
_space_group_name_Hall '-P 2yn'
_space_group_name_H-M_alt 'P 1 21/n 1'
_atom_sites_solution_hydrogens mixed
_atom_sites_solution_primary dual
_audit_creation_date 2025-03-17
_audit_creation_method
;
Olex2 1.5
(compiled 2025.03.06 svn.red2d20d0 for OlexSys, GUI svn.r7188)
;
_audit_update_record
;
2025-06-04 deposited with the CCDC.	2025-09-05 downloaded from the CCDC.
;
_cell_angle_alpha 90
_cell_angle_beta 100.135(2)
_cell_angle_gamma 90
_cell_formula_units_Z 4
_cell_length_a 9.2501(2)
_cell_length_b 17.1644(3)
_cell_length_c 16.7990(3)
_cell_measurement_reflns_used 28696
_cell_measurement_temperature 105(7)
_cell_measurement_theta_max 29.4190
_cell_measurement_theta_min 2.3600
_cell_volume 2625.60(9)
_computing_cell_refinement 'CrysAlisPro 1.171.41.123a (Rigaku OD, 2022)'
_computing_data_collection 'CrysAlisPro 1.171.41.123a (Rigaku OD, 2022)'
_computing_data_reduction 'CrysAlisPro 1.171.41.123a (Rigaku OD, 2022)'
_computing_molecular_graphics 'Olex2 1.5 (Dolomanov et al., 2009)'
_computing_publication_material 'Olex2 1.5 (Dolomanov et al., 2009)'
_computing_structure_refinement 'SHELXL 2019/3 (Sheldrick, 2015)'
_computing_structure_solution 'SHELXT 2018/2 (Sheldrick, 2018)'
_diffrn_ambient_environment N~2~
_diffrn_ambient_temperature 105(7)
_diffrn_detector 'CCD plate'
_diffrn_detector_area_resol_mean 10.3196
_diffrn_detector_type Atlas
_diffrn_measured_fraction_theta_full 1.000
_diffrn_measured_fraction_theta_max 0.937
_diffrn_measurement_details
;
List of Runs (angles in degrees, time in seconds):

  # Type    Start    End  Width  t~exp~   \w     \q     \k     \f   Frames
#--------------------------------------------------------------------------
  1  \w     -7.00  55.00   0.50   10.00    --    9.99-109.00  77.00  124
  2  \w    -41.00  21.00   0.50   10.00    --   -9.60  77.00   0.00  124
  3  \w    -15.00  30.00   0.50   10.00    --   -9.60 -99.00 -90.00   90
  4  \w    -15.00  50.00   0.50   10.00    --    9.99 -99.00 -30.00  130
  5  \w    -12.00  83.00   0.50   10.00    --    9.99  37.00 150.00  190
  6  \w    -12.00  83.00   0.50   10.00    --    9.99  37.00  30.00  190
  7  \w    -42.00  41.00   0.50   10.00    --    9.99 -77.00-150.00  166
  8  \w    -41.00  21.00   0.50   10.00    --   -9.60  77.00 120.00  124
  9  \w    -60.00   5.00   0.50   10.00    --    9.99 -57.00  90.00  130
 10  \w    -12.00  83.00   0.50   10.00    --    9.99  37.00 -90.00  190
;
_diffrn_measurement_device 'four-circle diffractometer'
_diffrn_measurement_device_type 'SuperNova, Dual, Cu at home/near, Atlas'
_diffrn_measurement_method '\w scans'
_diffrn_orient_matrix_type 'CrysAlisPro convention (1999,Acta A55,543-557)'
_diffrn_orient_matrix_UB_11 0.0523643000
_diffrn_orient_matrix_UB_12 0.0237192000
_diffrn_orient_matrix_UB_13 -0.0146499000
_diffrn_orient_matrix_UB_21 0.0237031000
_diffrn_orient_matrix_UB_22 -0.0326398000
_diffrn_orient_matrix_UB_23 -0.0202078000
_diffrn_orient_matrix_UB_31 -0.0525413000
_diffrn_orient_matrix_UB_32 0.0089369000
_diffrn_orient_matrix_UB_33 -0.0348918000
_diffrn_radiation_monochromator mirror
_diffrn_radiation_probe x-ray
_diffrn_radiation_type 'Mo K\a'
_diffrn_radiation_wavelength 0.71073
_diffrn_reflns_av_R_equivalents 0.0408
_diffrn_reflns_av_unetI/netI 0.0207
_diffrn_reflns_Laue_measured_fraction_full 1.000
_diffrn_reflns_Laue_measured_fraction_max 0.937
_diffrn_reflns_limit_h_max 11
_diffrn_reflns_limit_h_min -11
_diffrn_reflns_limit_k_max 23
_diffrn_reflns_limit_k_min -23
_diffrn_reflns_limit_l_max 22
_diffrn_reflns_limit_l_min -23
_diffrn_reflns_number 57367
_diffrn_reflns_point_group_measured_fraction_full 1.000
_diffrn_reflns_point_group_measured_fraction_max 0.937
_diffrn_reflns_theta_full 25.242
_diffrn_reflns_theta_max 29.550
_diffrn_reflns_theta_min 1.710
_diffrn_source 'micro-focus sealed X-ray tube'
_diffrn_source_type 'SuperNova (Mo) X-ray Source'
_exptl_absorpt_coefficient_mu 6.809
_exptl_absorpt_correction_T_max 0.583
_exptl_absorpt_correction_T_min 0.354
_exptl_absorpt_correction_type gaussian
_exptl_absorpt_process_details
;
CrysAlisPro 1.171.41.123a (Rigaku Oxford Diffraction, 2022)
Numerical absorption correction based on gaussian integration over
a multifaceted crystal model
Empirical absorption correction using spherical harmonics,
implemented in SCALE3 ABSPACK scaling algorithm.
;
_exptl_crystal_colour 'dark black'
_exptl_crystal_density_diffrn 2.118
_exptl_crystal_description irregular
_exptl_crystal_F_000 1628
_exptl_crystal_size_max 0.245
_exptl_crystal_size_mid 0.196
_exptl_crystal_size_min 0.154
_refine_diff_density_max 0.544
_refine_diff_density_min -0.509
_refine_diff_density_rms 0.085
_refine_ls_extinction_method none
_refine_ls_goodness_of_fit_ref 1.055
_refine_ls_hydrogen_treatment mixed
_refine_ls_matrix_type full
_refine_ls_number_parameters 342
_refine_ls_number_reflns 6892
_refine_ls_number_restraints 0
_refine_ls_restrained_S_all 1.055
_refine_ls_R_factor_all 0.0254
_refine_ls_R_factor_gt 0.0211
_refine_ls_shift/su_max 0.002
_refine_ls_shift/su_mean 0.000
_refine_ls_structure_factor_coef Fsqd
_refine_ls_weighting_details 'w=1/[\s^2^(Fo^2^)+(0.0135P)^2^+2.5934P] where P=(Fo^2^+2Fc^2^)/3'
_refine_ls_weighting_scheme calc
_refine_ls_wR_factor_gt 0.0413
_refine_ls_wR_factor_ref 0.0424
_reflns_Friedel_coverage 0.000
_reflns_number_gt 6316
_reflns_number_total 6892
_reflns_threshold_expression 'I > 2\s(I)'
_cod_data_source_file d5dt01833a2.cif
_cod_data_source_block 1-8a_mor1755
_cod_depositor_comments 'Adding full bibliography for 7719387--7719420.cif.'
_cod_database_code 7719390
_shelx_shelxl_version_number 2019/3
_chemical_oxdiff_formula 'C21 H22 N4 O6 Cl Fe Br4'
_chemical_oxdiff_usercomment 'Eoin, EP52_1'
_shelx_space_group_comment
;
The symmetry employed for this shelxl refinement is uniquely defined
by the following loop, which should always be used as a source of
symmetry information in preference to the above space-group names.
They are only intended as comments.
;
_shelx_estimated_absorpt_t_max 0.420
_shelx_estimated_absorpt_t_min 0.286
_olex2_refinement_description
;
1. Fixed Uiso
 At 1.2 times of:
  All C(H) groups, All C(H,H) groups
2.a Secondary CH2 refined with riding coordinates:
 C9(H9A,H9B), C13(H13A,H13B), C8(H8A,H8B), C14(H14A,H14B), C10(H10A,H10B),
 C12(H12A,H12B), C11(H11A,H11B)
2.b Aromatic/amide H refined with riding coordinates:
 C3(H3A), C5(H5), C15(H15), C19(H19), C7(H7), C17(H17)
;
_olex2_submission_special_instructions 'No special instructions were received'
_oxdiff_exptl_absorpt_empirical_details
;
Empirical correction (ABSPACK) includes:
- Absorption correction using spherical harmonics
- Frame scaling
;
_oxdiff_exptl_absorpt_empirical_full_max 1.324
_oxdiff_exptl_absorpt_empirical_full_min 0.843

loop_
_space_group_symop_operation_xyz
'x, y, z'
'-x+1/2, y+1/2, -z+1/2'
'-x, -y, -z'
'x-1/2, -y-1/2, z-1/2'

loop_
_atom_site_label
_atom_site_type_symbol
_atom_site_fract_x
_atom_site_fract_y
_atom_site_fract_z
_atom_site_U_iso_or_equiv
_atom_site_adp_type
_atom_site_occupancy
_atom_site_site_symmetry_order
_atom_site_calc_flag
_atom_site_refinement_flags_posn
_atom_site_refinement_flags_adp
_atom_site_refinement_flags_occupancy
_atom_site_disorder_assembly
_atom_site_disorder_group
Br2 Br 0.45154(2) 0.41031(2) 0.70110(2) 0.01355(4) Uani 1 1 d . . . . .
Br4 Br 0.01085(2) 0.50238(2) 0.27836(2) 0.01489(4) Uani 1 1 d . . . . .
Br1 Br 0.82096(2) 0.46496(2) 0.47015(2) 0.01522(4) Uani 1 1 d . . . . .
Br3 Br 0.03245(2) 0.64374(2) -0.02554(2) 0.01959(5) Uani 1 1 d . . . . .
Fe Fe 0.44865(3) 0.35827(2) 0.26078(2) 0.00832(5) Uani 1 1 d . . . . .
Cl Cl 0.35817(5) 0.32895(3) -0.07649(2) 0.01500(9) Uani 1 1 d . . . . .
O2 O 0.30135(13) 0.43946(7) 0.25271(7) 0.0109(2) Uani 1 1 d . . . . .
O1 O 0.56853(13) 0.38737(7) 0.36096(7) 0.0111(2) Uani 1 1 d . . . . .
N4 N 0.53579(16) 0.42178(8) 0.17309(8) 0.0102(3) Uani 1 1 d . . . . .
O6 O 0.31533(17) 0.38108(10) -0.14345(9) 0.0288(3) Uani 1 1 d . . . . .
N1 N 0.32187(16) 0.29317(8) 0.32907(8) 0.0110(3) Uani 1 1 d . . . . .
N2 N 0.30606(17) 0.29208(9) 0.16538(9) 0.0118(3) Uani 1 1 d . . . . .
O4 O 0.36298(19) 0.37061(9) -0.00181(9) 0.0296(4) Uani 1 1 d . . . . .
N3 N 0.63693(17) 0.28727(9) 0.24809(9) 0.0138(3) Uani 1 1 d . . . . .
O3 O 0.2524(2) 0.26775(11) -0.08022(10) 0.0413(5) Uani 1 1 d . . . . .
C3 C 0.61700(19) 0.43534(10) 0.57465(10) 0.0121(3) Uani 1 1 d . . . . .
H3A H 0.683945 0.463050 0.613995 0.014 Uiso 1 1 calc R U . . .
C16 C 0.32235(19) 0.50307(10) 0.12800(10) 0.0110(3) Uani 1 1 d . . . . .
C5 C 0.3934(2) 0.36155(10) 0.53791(10) 0.0120(3) Uani 1 1 d . . . . .
H5 H 0.308970 0.338297 0.552941 0.014 Uiso 1 1 calc R U . . .
C1 C 0.54337(18) 0.38932(10) 0.43489(10) 0.0097(3) Uani 1 1 d . . . . .
C15 C 0.46825(19) 0.47344(10) 0.12531(10) 0.0110(3) Uani 1 1 d . . . . .
H15 H 0.517717 0.493937 0.084938 0.013 Uiso 1 1 calc R U . . .
C9 C 0.1687(2) 0.27849(11) 0.19790(10) 0.0135(3) Uani 1 1 d . . . . .
H9A H 0.103596 0.242532 0.161960 0.016 Uiso 1 1 calc R U . . .
H9B H 0.115915 0.328342 0.200554 0.016 Uiso 1 1 calc R U . . .
C19 C 0.0434(2) 0.56749(10) 0.12675(11) 0.0141(3) Uani 1 1 d . . . . .
H19 H -0.051199 0.589285 0.126191 0.017 Uiso 1 1 calc R U . . .
O5 O 0.5002(2) 0.29787(13) -0.07921(12) 0.0497(5) Uani 1 1 d . . . . .
C21 C 0.24762(19) 0.48540(10) 0.19262(10) 0.0103(3) Uani 1 1 d . . . . .
C20 C 0.10925(19) 0.52116(10) 0.19031(10) 0.0113(3) Uani 1 1 d . . . . .
C7 C 0.31562(19) 0.30682(10) 0.40369(10) 0.0122(3) Uani 1 1 d . . . . .
H7 H 0.236840 0.283909 0.424808 0.015 Uiso 1 1 calc R U . . .
C18 C 0.1198(2) 0.58133(10) 0.06338(10) 0.0141(3) Uani 1 1 d . . . . .
C2 C 0.64312(19) 0.42692(10) 0.49657(10) 0.0111(3) Uani 1 1 d . . . . .
C13 C 0.7475(2) 0.34480(12) 0.23066(11) 0.0173(4) Uani 1 1 d . . . . .
H13A H 0.834002 0.316964 0.217493 0.021 Uiso 1 1 calc R U . . .
H13B H 0.780543 0.377210 0.279203 0.021 Uiso 1 1 calc R U . . .
C6 C 0.41838(19) 0.35410(10) 0.45821(10) 0.0108(3) Uani 1 1 d . . . . .
C4 C 0.4902(2) 0.40226(10) 0.59438(10) 0.0117(3) Uani 1 1 d . . . . .
C8 C 0.2085(2) 0.24328(11) 0.28224(10) 0.0143(4) Uani 1 1 d . . . . .
H8A H 0.120794 0.241198 0.308515 0.017 Uiso 1 1 calc R U . . .
H8B H 0.246343 0.189650 0.278899 0.017 Uiso 1 1 calc R U . . .
C17 C 0.2575(2) 0.55126(10) 0.06435(10) 0.0139(3) Uani 1 1 d . . . . .
H17 H 0.309113 0.563165 0.021714 0.017 Uiso 1 1 calc R U . . .
C14 C 0.68226(19) 0.39686(11) 0.16008(11) 0.0143(4) Uani 1 1 d . . . . .
H14A H 0.745927 0.442818 0.157487 0.017 Uiso 1 1 calc R U . . .
H14B H 0.674073 0.367846 0.108548 0.017 Uiso 1 1 calc R U . . .
C10 C 0.3552(2) 0.21882(11) 0.13011(11) 0.0185(4) Uani 1 1 d . . . . .
H10A H 0.291658 0.209234 0.077142 0.022 Uiso 1 1 calc R U . . .
H10B H 0.341859 0.174701 0.166085 0.022 Uiso 1 1 calc R U . . .
C12 C 0.6251(2) 0.21645(12) 0.19679(12) 0.0224(4) Uani 1 1 d . . . . .
H12A H 0.599072 0.171952 0.229012 0.027 Uiso 1 1 calc R U . . .
H12B H 0.722820 0.205427 0.183052 0.027 Uiso 1 1 calc R U . . .
C11 C 0.5135(2) 0.22058(11) 0.11844(11) 0.0194(4) Uani 1 1 d . . . . .
H11A H 0.530351 0.269123 0.089590 0.023 Uiso 1 1 calc R U . . .
H11B H 0.530540 0.176215 0.083591 0.023 Uiso 1 1 calc R U . . .
H2 H 0.287(2) 0.3254(13) 0.1257(14) 0.018(6) Uiso 1 1 d . . . . .
H3 H 0.665(2) 0.2723(13) 0.2958(14) 0.014(5) Uiso 1 1 d . . . . .

loop_
_atom_site_aniso_label
_atom_site_aniso_U_11
_atom_site_aniso_U_22
_atom_site_aniso_U_33
_atom_site_aniso_U_23
_atom_site_aniso_U_13
_atom_site_aniso_U_12
Br2 0.01775(9) 0.01459(8) 0.00855(8) -0.00244(6) 0.00296(6) -0.00391(7)
Br4 0.01224(9) 0.01801(9) 0.01536(8) 0.00028(7) 0.00503(6) 0.00027(7)
Br1 0.00911(8) 0.02181(9) 0.01447(8) -0.00078(7) 0.00133(6) -0.00447(7)
Br3 0.02074(10) 0.02160(10) 0.01497(9) 0.00629(7) -0.00084(7) 0.00782(7)
Fe 0.00830(12) 0.00941(11) 0.00698(11) 0.00083(8) 0.00062(8) -0.00030(9)
Cl 0.0154(2) 0.0188(2) 0.01129(18) -0.00374(16) 0.00363(15) -0.00228(16)
O2 0.0117(6) 0.0109(6) 0.0103(5) 0.0019(5) 0.0023(5) 0.0007(5)
O1 0.0098(6) 0.0150(6) 0.0083(5) -0.0002(5) 0.0010(4) -0.0022(5)
N4 0.0086(7) 0.0128(7) 0.0094(6) -0.0010(5) 0.0017(5) -0.0007(5)
O6 0.0308(9) 0.0376(9) 0.0170(7) 0.0078(6) 0.0018(6) -0.0024(7)
N1 0.0116(7) 0.0105(7) 0.0100(7) 0.0008(5) -0.0009(5) -0.0027(6)
N2 0.0146(8) 0.0111(7) 0.0092(7) 0.0013(6) 0.0012(6) -0.0013(6)
O4 0.0460(10) 0.0266(8) 0.0151(7) -0.0095(6) 0.0021(6) -0.0010(7)
N3 0.0150(8) 0.0161(8) 0.0095(7) 0.0019(6) 0.0003(6) 0.0032(6)
O3 0.0576(12) 0.0429(10) 0.0231(8) -0.0059(7) 0.0062(8) -0.0358(9)
C3 0.0121(8) 0.0112(8) 0.0116(8) -0.0002(6) -0.0015(6) 0.0005(6)
C16 0.0124(8) 0.0109(8) 0.0094(7) -0.0009(6) 0.0009(6) -0.0009(6)
C5 0.0124(8) 0.0124(8) 0.0115(8) 0.0015(6) 0.0029(6) -0.0019(6)
C1 0.0101(8) 0.0088(8) 0.0094(7) 0.0008(6) -0.0004(6) 0.0018(6)
C15 0.0125(8) 0.0123(8) 0.0084(7) -0.0021(6) 0.0019(6) -0.0025(6)
C9 0.0122(8) 0.0163(9) 0.0108(8) -0.0008(7) -0.0011(6) -0.0044(7)
C19 0.0125(9) 0.0134(8) 0.0155(8) -0.0022(7) -0.0002(7) 0.0018(7)
O5 0.0334(10) 0.0715(14) 0.0504(11) 0.0147(10) 0.0243(9) 0.0289(10)
C21 0.0116(8) 0.0083(8) 0.0104(7) -0.0017(6) 0.0004(6) -0.0017(6)
C20 0.0107(8) 0.0118(8) 0.0118(8) -0.0027(6) 0.0033(6) -0.0020(6)
C7 0.0117(8) 0.0125(8) 0.0121(8) 0.0020(6) 0.0012(6) -0.0029(6)
C18 0.0164(9) 0.0125(8) 0.0115(8) 0.0016(6) -0.0022(7) 0.0032(7)
C2 0.0091(8) 0.0101(8) 0.0137(8) 0.0014(6) 0.0005(6) -0.0006(6)
C13 0.0080(8) 0.0267(10) 0.0175(9) 0.0056(8) 0.0032(7) 0.0032(7)
C6 0.0113(8) 0.0111(8) 0.0097(8) 0.0007(6) 0.0009(6) -0.0007(6)
C4 0.0153(9) 0.0118(8) 0.0080(7) 0.0002(6) 0.0019(6) 0.0012(6)
C8 0.0157(9) 0.0161(9) 0.0104(8) -0.0002(7) 0.0003(7) -0.0080(7)
C17 0.0174(9) 0.0128(8) 0.0115(8) 0.0007(6) 0.0024(7) 0.0004(7)
C14 0.0102(9) 0.0198(9) 0.0138(8) 0.0033(7) 0.0047(7) 0.0030(7)
C10 0.0259(10) 0.0137(9) 0.0163(9) -0.0059(7) 0.0047(8) -0.0037(7)
C12 0.0279(11) 0.0177(10) 0.0205(9) -0.0020(8) 0.0011(8) 0.0109(8)
C11 0.0256(10) 0.0174(9) 0.0153(9) -0.0067(7) 0.0036(7) 0.0025(8)

loop_
_atom_type_symbol
_atom_type_description
_atom_type_scat_dispersion_real
_atom_type_scat_dispersion_imag
_atom_type_scat_source
C C 0.0033 0.0016 'International Tables Vol C Tables 4.2.6.8 and 6.1.1.4'
H H 0.0000 0.0000 'International Tables Vol C Tables 4.2.6.8 and 6.1.1.4'
N N 0.0061 0.0033 'International Tables Vol C Tables 4.2.6.8 and 6.1.1.4'
O O 0.0106 0.0060 'International Tables Vol C Tables 4.2.6.8 and 6.1.1.4'
Cl Cl 0.1484 0.1585 'International Tables Vol C Tables 4.2.6.8 and 6.1.1.4'
Fe Fe 0.3463 0.8444 'International Tables Vol C Tables 4.2.6.8 and 6.1.1.4'
Br Br -0.2901 2.4595 'International Tables Vol C Tables 4.2.6.8 and 6.1.1.4'

loop_
_exptl_crystal_face_index_h
_exptl_crystal_face_index_k
_exptl_crystal_face_index_l
_exptl_crystal_face_perp_dist
-8 8 -14 0.0865
9 -16 -10 0.0708
10 -12 8 0.0682
-10 16 4 0.0888
-2 16 -16 0.0941
9 14 6 0.0787
-3 -21 12 0.1048
-4 12 -17 0.0877
-7 5 -17 0.0918
-9 -13 -7 0.1039
-8 -18 -1 0.0964
4 -13 17 0.1027
9 7 12 0.0846
12 3 3 0.0649
-11 -9 11 0.0960
6 11 -20 0.1196
-5 7 -19 0.0919
0 -10 21 0.1210
11 -5 -15 0.0925
12 -6 -11 0.0809
13 -7 -3 0.0676
-11 5 15 0.0856
-12 6 11 0.0793
-11 7 -6 0.0874
1 23 8 0.0742
-6 19 -10 0.0702
3 -24 1 0.0880
0 24 5 0.0674

loop_
_geom_angle_atom_site_label_1
_geom_angle_atom_site_label_2
_geom_angle_atom_site_label_3
_geom_angle
_geom_angle_site_symmetry_1
_geom_angle_site_symmetry_3
_geom_angle_publ_flag
O2 Fe N4 85.96(5) . . ?
O2 Fe N1 88.14(5) . . ?
O2 Fe N2 89.79(5) . . ?
O2 Fe N3 164.90(6) . . ?
O1 Fe O2 99.53(5) . . ?
O1 Fe N4 104.28(5) . . ?
O1 Fe N1 87.21(5) . . ?
O1 Fe N2 162.80(5) . . ?
O1 Fe N3 83.21(6) . . ?
N4 Fe N2 90.68(5) . . ?
N4 Fe N3 78.98(6) . . ?
N1 Fe N4 167.81(6) . . ?
N1 Fe N2 78.62(6) . . ?
N1 Fe N3 106.87(6) . . ?
N3 Fe N2 91.55(6) . . ?
O6 Cl O4 109.57(9) . . ?
O3 Cl O6 109.32(10) . . ?
O3 Cl O4 108.63(10) . . ?
O5 Cl O6 109.67(10) . . ?
O5 Cl O4 109.07(11) . . ?
O5 Cl O3 110.56(13) . . ?
C21 O2 Fe 130.90(11) . . ?
C1 O1 Fe 132.24(11) . . ?
C15 N4 Fe 126.30(12) . . ?
C15 N4 C14 117.88(15) . . ?
C14 N4 Fe 115.41(11) . . ?
C7 N1 Fe 124.08(12) . . ?
C7 N1 C8 118.51(15) . . ?
C8 N1 Fe 115.58(10) . . ?
Fe N2 H2 103.3(15) . . ?
C9 N2 Fe 104.74(10) . . ?
C9 N2 C10 110.66(14) . . ?
C9 N2 H2 108.5(15) . . ?
C10 N2 Fe 122.50(12) . . ?
C10 N2 H2 106.3(15) . . ?
Fe N3 H3 101.6(15) . . ?
C13 N3 Fe 103.79(11) . . ?
C13 N3 H3 106.3(15) . . ?
C12 N3 Fe 122.66(12) . . ?
C12 N3 C13 114.39(15) . . ?
C12 N3 H3 106.4(15) . . ?
C2 C3 H3A 120.7 . . ?
C2 C3 C4 118.53(16) . . ?
C4 C3 H3A 120.7 . . ?
C21 C16 C15 122.02(15) . . ?
C17 C16 C15 117.33(16) . . ?
C17 C16 C21 120.65(16) . . ?
C6 C5 H5 119.7 . . ?
C4 C5 H5 119.7 . . ?
C4 C5 C6 120.51(16) . . ?
O1 C1 C2 120.41(15) . . ?
O1 C1 C6 122.86(15) . . ?
C2 C1 C6 116.72(15) . . ?
N4 C15 C16 125.22(16) . . ?
N4 C15 H15 117.4 . . ?
C16 C15 H15 117.4 . . ?
N2 C9 H9A 109.9 . . ?
N2 C9 H9B 109.9 . . ?
N2 C9 C8 108.74(14) . . ?
H9A C9 H9B 108.3 . . ?
C8 C9 H9A 109.9 . . ?
C8 C9 H9B 109.9 . . ?
C20 C19 H19 120.9 . . ?
C20 C19 C18 118.17(16) . . ?
C18 C19 H19 120.9 . . ?
O2 C21 C16 123.32(16) . . ?
O2 C21 C20 120.14(15) . . ?
C20 C21 C16 116.54(15) . . ?
C19 C20 Br4 119.54(13) . . ?
C19 C20 C21 122.98(16) . . ?
C21 C20 Br4 117.47(13) . . ?
N1 C7 H7 117.2 . . ?
N1 C7 C6 125.57(16) . . ?
C6 C7 H7 117.2 . . ?
C19 C18 Br3 119.51(13) . . ?
C17 C18 Br3 119.16(14) . . ?
C17 C18 C19 121.33(16) . . ?
C3 C2 Br1 119.37(13) . . ?
C3 C2 C1 122.80(16) . . ?
C1 C2 Br1 117.82(13) . . ?
N3 C13 H13A 109.5 . . ?
N3 C13 H13B 109.5 . . ?
N3 C13 C14 110.55(15) . . ?
H13A C13 H13B 108.1 . . ?
C14 C13 H13A 109.5 . . ?
C14 C13 H13B 109.5 . . ?
C5 C6 C1 120.21(15) . . ?
C5 C6 C7 117.04(16) . . ?
C1 C6 C7 122.70(15) . . ?
C3 C4 Br2 120.14(13) . . ?
C5 C4 Br2 118.78(13) . . ?
C5 C4 C3 121.05(16) . . ?
N1 C8 C9 107.41(14) . . ?
N1 C8 H8A 110.2 . . ?
N1 C8 H8B 110.2 . . ?
C9 C8 H8A 110.2 . . ?
C9 C8 H8B 110.2 . . ?
H8A C8 H8B 108.5 . . ?
C16 C17 H17 119.9 . . ?
C18 C17 C16 120.21(17) . . ?
C18 C17 H17 119.9 . . ?
N4 C14 C13 107.68(14) . . ?
N4 C14 H14A 110.2 . . ?
N4 C14 H14B 110.2 . . ?
C13 C14 H14A 110.2 . . ?
C13 C14 H14B 110.2 . . ?
H14A C14 H14B 108.5 . . ?
N2 C10 H10A 108.8 . . ?
N2 C10 H10B 108.8 . . ?
N2 C10 C11 113.81(15) . . ?
H10A C10 H10B 107.7 . . ?
C11 C10 H10A 108.8 . . ?
C11 C10 H10B 108.8 . . ?
N3 C12 H12A 108.4 . . ?
N3 C12 H12B 108.4 . . ?
N3 C12 C11 115.67(15) . . ?
H12A C12 H12B 107.4 . . ?
C11 C12 H12A 108.4 . . ?
C11 C12 H12B 108.4 . . ?
C10 C11 C12 114.29(17) . . ?
C10 C11 H11A 108.7 . . ?
C10 C11 H11B 108.7 . . ?
C12 C11 H11A 108.7 . . ?
C12 C11 H11B 108.7 . . ?
H11A C11 H11B 107.6 . . ?

loop_
_geom_bond_atom_site_label_1
_geom_bond_atom_site_label_2
_geom_bond_distance
_geom_bond_site_symmetry_2
_geom_bond_publ_flag
Br2 C4 1.8939(17) . ?
Br4 C20 1.8960(17) . ?
Br1 C2 1.8937(17) . ?
Br3 C18 1.8992(17) . ?
Fe O2 1.9371(12) . ?
Fe O1 1.9117(12) . ?
Fe N4 2.1039(14) . ?
Fe N1 2.1008(15) . ?
Fe N2 2.2034(15) . ?
Fe N3 2.1666(16) . ?
Cl O6 1.4374(15) . ?
Cl O4 1.4380(14) . ?
Cl O3 1.4294(16) . ?
Cl O5 1.4257(17) . ?
O2 C21 1.308(2) . ?
O1 C1 1.304(2) . ?
N4 C15 1.282(2) . ?
N4 C14 1.473(2) . ?
N1 C7 1.286(2) . ?
N1 C8 1.470(2) . ?
N2 C9 1.487(2) . ?
N2 C10 1.495(2) . ?
N2 H2 0.87(2) . ?
N3 C13 1.487(2) . ?
N3 C12 1.483(2) . ?
N3 H3 0.84(2) . ?
C3 H3A 0.9500 . ?
C3 C2 1.383(2) . ?
C3 C4 1.394(3) . ?
C16 C15 1.450(2) . ?
C16 C21 1.419(2) . ?
C16 C17 1.400(2) . ?
C5 H5 0.9500 . ?
C5 C6 1.404(2) . ?
C5 C4 1.375(2) . ?
C1 C2 1.416(2) . ?
C1 C6 1.420(2) . ?
C15 H15 0.9500 . ?
C9 H9A 0.9900 . ?
C9 H9B 0.9900 . ?
C9 C8 1.525(2) . ?
C19 H19 0.9500 . ?
C19 C20 1.384(2) . ?
C19 C18 1.398(3) . ?
C21 C20 1.414(2) . ?
C7 H7 0.9500 . ?
C7 C6 1.447(2) . ?
C18 C17 1.372(3) . ?
C13 H13A 0.9900 . ?
C13 H13B 0.9900 . ?
C13 C14 1.522(2) . ?
C8 H8A 0.9900 . ?
C8 H8B 0.9900 . ?
C17 H17 0.9500 . ?
C14 H14A 0.9900 . ?
C14 H14B 0.9900 . ?
C10 H10A 0.9900 . ?
C10 H10B 0.9900 . ?
C10 C11 1.511(3) . ?
C12 H12A 0.9900 . ?
C12 H12B 0.9900 . ?
C12 C11 1.525(3) . ?
C11 H11A 0.9900 . ?
C11 H11B 0.9900 . ?

loop_
_geom_torsion_atom_site_label_1
_geom_torsion_atom_site_label_2
_geom_torsion_atom_site_label_3
_geom_torsion_atom_site_label_4
_geom_torsion
_geom_torsion_site_symmetry_1
_geom_torsion_site_symmetry_2
_geom_torsion_site_symmetry_3
_geom_torsion_site_symmetry_4
_geom_torsion_publ_flag
Br3 C18 C17 C16 -177.99(13) . . . . ?
Fe O2 C21 C16 -22.5(2) . . . . ?
Fe O2 C21 C20 158.40(12) . . . . ?
Fe O1 C1 C2 -168.35(12) . . . . ?
Fe O1 C1 C6 12.3(2) . . . . ?
Fe N4 C15 C16 6.1(2) . . . . ?
Fe N4 C14 C13 -14.86(18) . . . . ?
Fe N1 C7 C6 -16.5(3) . . . . ?
Fe N1 C8 C9 -24.88(18) . . . . ?
Fe N2 C9 C8 -51.59(15) . . . . ?
Fe N2 C10 C11 -38.7(2) . . . . ?
Fe N3 C13 C14 -52.59(16) . . . . ?
Fe N3 C12 C11 36.6(2) . . . . ?
O2 C21 C20 Br4 2.0(2) . . . . ?
O2 C21 C20 C19 -177.00(16) . . . . ?
O1 C1 C2 Br1 -5.8(2) . . . . ?
O1 C1 C2 C3 175.48(16) . . . . ?
O1 C1 C6 C5 -176.76(16) . . . . ?
O1 C1 C6 C7 6.0(3) . . . . ?
N1 C7 C6 C5 -179.52(17) . . . . ?
N1 C7 C6 C1 -2.2(3) . . . . ?
N2 C9 C8 N1 51.21(19) . . . . ?
N2 C10 C11 C12 71.7(2) . . . . ?
N3 C13 C14 N4 45.5(2) . . . . ?
N3 C12 C11 C10 -71.3(2) . . . . ?
C16 C21 C20 Br4 -177.20(12) . . . . ?
C16 C21 C20 C19 3.8(2) . . . . ?
C15 N4 C14 C13 172.10(15) . . . . ?
C15 C16 C21 O2 -2.4(3) . . . . ?
C15 C16 C21 C20 176.77(15) . . . . ?
C15 C16 C17 C18 -179.86(16) . . . . ?
C9 N2 C10 C11 -162.91(15) . . . . ?
C19 C18 C17 C16 2.6(3) . . . . ?
C21 C16 C15 N4 9.5(3) . . . . ?
C21 C16 C17 C18 -0.7(3) . . . . ?
C20 C19 C18 Br3 179.37(13) . . . . ?
C20 C19 C18 C17 -1.2(3) . . . . ?
C7 N1 C8 C9 140.35(16) . . . . ?
C18 C19 C20 Br4 178.92(13) . . . . ?
C18 C19 C20 C21 -2.1(3) . . . . ?
C2 C3 C4 Br2 178.68(13) . . . . ?
C2 C3 C4 C5 0.5(3) . . . . ?
C2 C1 C6 C5 3.9(2) . . . . ?
C2 C1 C6 C7 -173.35(16) . . . . ?
C13 N3 C12 C11 -90.3(2) . . . . ?
C6 C5 C4 Br2 -179.84(13) . . . . ?
C6 C5 C4 C3 -1.6(3) . . . . ?
C6 C1 C2 Br1 173.52(12) . . . . ?
C6 C1 C2 C3 -5.2(2) . . . . ?
C4 C3 C2 Br1 -175.64(13) . . . . ?
C4 C3 C2 C1 3.0(3) . . . . ?
C4 C5 C6 C1 -0.7(3) . . . . ?
C4 C5 C6 C7 176.73(16) . . . . ?
C8 N1 C7 C6 179.66(16) . . . . ?
C17 C16 C15 N4 -171.34(16) . . . . ?
C17 C16 C21 O2 178.49(16) . . . . ?
C17 C16 C21 C20 -2.3(2) . . . . ?
C14 N4 C15 C16 178.29(16) . . . . ?
C10 N2 C9 C8 82.28(17) . . . . ?
C12 N3 C13 C14 83.60(19) . . . . ?

loop_
_exptl_oxdiff_crystal_face_indexfrac_h
_exptl_oxdiff_crystal_face_indexfrac_k
_exptl_oxdiff_crystal_face_indexfrac_l
_exptl_oxdiff_crystal_face_x
_exptl_oxdiff_crystal_face_y
_exptl_oxdiff_crystal_face_z
-8.1070 7.6823 -14.1069 -0.0356 -0.1578 0.9868
8.7308 -16.1416 -10.3962 0.2266 0.9439 -0.2402
9.5349 -11.5901 8.2834 0.1030 0.4369 -0.8936
-9.8124 15.8859 4.3487 -0.2007 -0.8390 0.5058
-2.0690 16.0695 -16.3721 0.5127 -0.2427 0.8236
9.3999 13.9887 5.9318 0.7371 -0.3537 -0.5758
-2.5698 -20.8321 11.7604 -0.8010 0.3814 -0.4615
-4.3165 12.0846 -17.2867 0.3139 -0.1474 0.9380
-6.9656 5.3865 -16.7901 0.0090 -0.0016 1.0000
-9.4708 -13.3331 -6.5754 -0.7159 0.3436 0.6079
-8.3428 -18.2879 -0.6443 -0.8612 0.4122 0.2974
3.7518 -13.2043 17.1502 -0.3680 0.1733 -0.9135
9.4293 6.6151 11.7864 0.4780 -0.2306 -0.8476
12.3153 3.2570 3.0878 0.6769 0.1232 -0.7257
-11.2903 -9.4505 10.9220 -0.9754 -0.1799 0.1277
5.7150 11.4253 -19.6579 0.8582 0.1598 0.4877
-4.9504 6.9947 -18.9070 0.1837 0.0364 0.9823
-0.2698 -10.0989 21.2651 -0.5652 -0.1065 -0.8181
11.1456 -4.8463 -14.7262 0.6844 0.7200 -0.1151
12.0225 -5.6163 -11.0750 0.6586 0.6921 -0.2954
12.5312 -6.5700 -2.6810 0.5396 0.5656 -0.6236
-10.9755 4.7120 15.2482 -0.6863 -0.7221 0.0867
-12.0453 5.6392 10.9433 -0.6573 -0.6907 0.3014
-11.3975 6.6351 -5.7229 -0.3556 -0.3711 0.8578
0.9635 22.6307 7.7621 0.4735 -0.8727 -0.1192
-5.5062 18.5108 -9.5790 0.2911 -0.5411 0.7890
2.7291 -23.5464 1.3668 -0.4356 0.8056 -0.4015
-0.3330 23.7071 4.7346 0.4755 -0.8774 0.0642
